data_7114315
loop_
_publ_author_name
'de Cian, Andr\'e'
'Djukic, Jean-Pierre'
'Fischer, Jean'
'Pfeffer, Michel'
'D\"otz, Karl Heinz'

_publ_section_title
;
 Expression of the prohelicity of bis-cyclomanganated
 2,3-diphenylquinoxaline through reactions with
 diaryldiazomethanesElectronic supplementary information (ESI) available:
 preparation procedure and spectroscopic data for 1b--d, crystal data for
 polymer 1e. See http://www.rsc.org/suppdata/cc/b1/b111570g
;
_journal_issue 6
_journal_name_full 'Chemical Communications'
_journal_page_first 638
_journal_paper_doi 10.1039/b111570g
_journal_year 2002
_chemical_formula_moiety 'C55 H39 Ag B F4 Mn2 N2 O9'
_chemical_formula_sum 'C55 H39 Ag B F4 Mn2 N2 O9'
_chemical_formula_weight 1176.48
_chemical_name_systematic ' ?'
_space_group_IT_number 19
_symmetry_cell_setting orthorhombic
_symmetry_space_group_name_Hall 'P 2ac 2ab'
_symmetry_space_group_name_H-M 'P 21 21 21'
_cell_angle_alpha 90
_cell_angle_beta 90
_cell_angle_gamma 90
_cell_formula_units_Z 4
_cell_length_a 13.6186(5)
_cell_length_b 15.1375(7)
_cell_length_c 25.032(1)
_cell_measurement_reflns_used 11811
_cell_measurement_temperature 173
_cell_measurement_theta_max 27.5
_cell_measurement_theta_min 1.4
_cell_volume 5160.4(4)
_computing_publication_material CIFGEN_IN_OpenMoleN_(_1997)
_computing_structure_refinement LSFM_OpenMoleN_(_1997)
_computing_structure_solution Direct_methods_(SIR,_Burla_et_al.,_1989)
_diffrn_ambient_temperature 173
_diffrn_measurement_details
;
11811 reflections were collected using program Collect
("Collect" Data collection software, Nonius B.V., 1998)
The conditions were as follow : crystal to detector distance =  36. mm.
Scan angle =  0.4 deg 1 scans of   90 sec per frame.
Data collection was divided into  2 set(s)
with the following starting angles and number of frames :

Set 1 Theta =    6.30 Omega =    0.00 Kappa =    0.00  598 frames
Set 2 Theta =   -6.30 Kappa =  139.00 Phi   =    0.00  153 frames
Friedel pairs were not averaged. Internal R = 0.07
;
_diffrn_measurement_device_type KappaCCD
_diffrn_measurement_method '\p scans'
_diffrn_radiation_monochromator graphite
_diffrn_radiation_type Mo-K\a
_diffrn_radiation_wavelength 0.71073
_diffrn_reflns_av_R_equivalents 0.070
_diffrn_reflns_av_sigmaI/netI 0.333
_diffrn_reflns_limit_h_max 17
_diffrn_reflns_limit_h_min -17
_diffrn_reflns_limit_k_max 19
_diffrn_reflns_limit_k_min -19
_diffrn_reflns_limit_l_max 32
_diffrn_reflns_limit_l_min -32
_diffrn_reflns_number 11811
_diffrn_reflns_theta_max 27.48
_diffrn_reflns_theta_min 2.5
_diffrn_source xray_tube
_diffrn_standards_decay_% 0
_exptl_absorpt_coefficient_mu 0.930
_exptl_absorpt_correction_T_max 0.928
_exptl_absorpt_correction_T_min 0.8920
_exptl_absorpt_correction_type refdelf_(Walker_&_Stuart,_1983)
_exptl_crystal_colour red
_exptl_crystal_density_diffrn 1.51
_exptl_crystal_density_method none
_exptl_crystal_description prism
_exptl_crystal_F_000 2372
_exptl_crystal_size_max 0.12
_exptl_crystal_size_mid 0.10
_exptl_crystal_size_min 0.08
_refine_diff_density_max 0.959
_refine_diff_density_min -0.213
_refine_ls_abs_structure_details 'Flack H D  (1983), Acta Cryst. A39, 876-881'
_refine_ls_abs_structure_Flack 0.03(5)
_refine_ls_extinction_method none
_refine_ls_goodness_of_fit_all 22.454
_refine_ls_goodness_of_fit_ref 1.513
_refine_ls_hydrogen_treatment noref
_refine_ls_matrix_type full
_refine_ls_number_constraints 0
_refine_ls_number_parameters 634
_refine_ls_number_reflns 3656
_refine_ls_number_restraints 0
_refine_ls_R_factor_all 0.113
_refine_ls_R_factor_gt 0.058
_refine_ls_shift/esd_mean 0.002
_refine_ls_shift/su_max 0.010
_refine_ls_structure_factor_coef F
_refine_ls_weighting_scheme sigma
_refine_ls_wR_factor_all 0.897
_refine_ls_wR_factor_ref 0.080
_reflns_number_gt 3656
_reflns_number_total 6521
_reflns_threshold_expression >3.0\s(I)
_cod_data_source_file b111570g.txt
_cod_data_source_block 1e
_cod_original_cell_volume 5160.5(4)
_cod_original_sg_symbol_Hall ' P 2ac 2ab'
_cod_database_code 7114315

loop_
_symmetry_equiv_pos_as_xyz
x,y,z
1/2-x,-y,1/2+z
-x,1/2+y,1/2-z
1/2+x,1/2-y,-z

loop_
_atom_site_aniso_label
_atom_site_aniso_U_11
_atom_site_aniso_U_22
_atom_site_aniso_U_33
_atom_site_aniso_U_12
_atom_site_aniso_U_13
_atom_site_aniso_U_23
_atom_site_aniso_type_symbol
AG 0.0195(3) 0.0449(4) 0.0478(4) -0.0001(4) -0.0006(4) 0.0004(4) Ag
MN1 0.0287(8) 0.0365(9) 0.0432(8) 0.0045(9) -0.0049(8) -0.0031(8) Mn
MN2 0.0302(8) 0.0420(9) 0.0347(7) -0.0001(9) -0.0050(7) -0.0017(8) Mn
C1 0.042(7) 0.042(7) 0.075(7) 0.011(6) -0.007(6) -0.004(6) C
O1 0.090(6) 0.094(6) 0.078(5) 0.050(6) -0.036(5) -0.044(5) O
C2 0.031(5) 0.032(6) 0.053(6) 0.006(5) -0.007(5) -0.003(5) C
O2 0.046(5) 0.059(5) 0.071(5) -0.007(5) 0.002(4) -0.001(5) O
C3 0.063(8) 0.055(8) 0.053(6) 0.005(8) 0.002(6) -0.003(6) C
O3 0.068(5) 0.085(6) 0.048(4) 0.031(6) -0.009(4) 0.025(4) O
C4 0.046(6) 0.040(7) 0.048(5) 0.001(7) -0.017(5) 0.006(6) C
O4 0.041(4) 0.072(6) 0.080(5) 0.001(5) -0.015(4) -0.004(5) O
C5 0.032(6) 0.068(8) 0.044(6) -0.005(6) 0.000(5) -0.014(6) C
O5 0.116(8) 0.071(6) 0.058(4) -0.001(7) 0.017(5) 0.041(4) O
C6 0.029(5) 0.063(8) 0.045(5) 0.016(6) -0.006(5) -0.010(6) C
O6 0.055(5) 0.076(6) 0.093(6) -0.015(5) 0.014(5) -0.043(5) O
C7 0.025(5) 0.047(7) 0.029(5) -0.005(6) -0.002(5) -0.000(5) C
C8 0.023(5) 0.057(7) 0.037(5) 0.010(6) 0.006(5) -0.000(6) C
C9 0.035(6) 0.064(8) 0.052(6) -0.008(7) 0.003(5) -0.015(6) C
C10 0.037(6) 0.060(8) 0.043(6) -0.008(7) 0.003(5) -0.000(6) C
C11 0.016(4) 0.043(7) 0.043(5) -0.007(5) -0.002(4) -0.003(6) C
C12 0.016(4) 0.047(7) 0.025(5) 0.001(5) -0.005(4) 0.002(5) C
C13 0.032(5) 0.032(6) 0.038(5) -0.003(6) -0.005(5) 0.006(5) C
N1 0.021(4) 0.034(5) 0.044(4) 0.001(4) 0.001(4) 0.001(4) N
C14 0.009(4) 0.040(6) 0.045(5) 0.004(5) -0.001(4) -0.001(5) C
C15 0.037(6) 0.047(7) 0.055(6) -0.006(6) 0.002(6) -0.004(6) C
C16 0.027(5) 0.029(6) 0.061(6) 0.006(6) -0.007(6) -0.005(5) C
C17 0.032(6) 0.056(7) 0.041(5) 0.013(6) 0.007(5) 0.000(6) C
C18 0.028(5) 0.045(7) 0.048(6) 0.002(6) -0.007(5) -0.007(6) C
C19 0.019(4) 0.025(5) 0.039(5) -0.002(5) -0.004(4) 0.000(5) C
N2 0.020(4) 0.051(6) 0.024(4) -0.007(4) -0.002(3) -0.004(4) N
C20 0.022(5) 0.036(6) 0.023(4) 0.002(5) -0.002(4) 0.003(5) C
C21 0.015(4) 0.038(6) 0.033(5) 0.001(5) 0.011(4) 0.002(5) C
C22 0.012(4) 0.037(6) 0.049(6) -0.003(5) -0.001(5) 0.006(5) C
C23 0.047(6) 0.036(6) 0.045(6) -0.004(6) -0.005(6) 0.015(5) C
C24 0.031(6) 0.024(6) 0.084(7) 0.005(5) -0.013(6) -0.005(6) C
C25 0.032(6) 0.042(6) 0.038(5) -0.004(6) -0.003(5) 0.002(5) C
C26 0.016(4) 0.033(6) 0.039(5) 0.008(5) 0.005(4) -0.004(5) C
O7 0.113(8) 0.111(7) 0.066(5) -0.042(8) -0.018(6) 0.039(5) O
C27 0.21(2) 0.09(1) 0.15(1) -0.01(2) 0.09(1) -0.03(1) C
C28 0.016(4) 0.041(6) 0.042(5) 0.009(5) -0.009(4) -0.004(5) C
C29 0.032(5) 0.045(6) 0.030(5) 0.024(6) 0.002(5) -0.002(5) C
C30 0.037(6) 0.037(7) 0.054(6) -0.005(6) -0.005(5) -0.001(6) C
C31 0.035(6) 0.08(1) 0.050(6) -0.003(8) 0.002(6) 0.001(7) C
C32 0.059(8) 0.058(8) 0.068(7) 0.022(8) 0.009(7) -0.000(7) C
C33 0.051(7) 0.052(8) 0.061(6) -0.003(7) -0.003(6) 0.014(6) C
C34 0.026(5) 0.037(6) 0.058(6) -0.001(5) -0.003(5) 0.017(6) C
C35 0.028(5) 0.049(7) 0.047(5) 0.009(6) -0.007(5) -0.005(5) C
C36 0.055(7) 0.068(8) 0.036(5) 0.008(7) 0.003(6) 0.006(6) C
C37 0.078(9) 0.063(8) 0.030(5) 0.001(9) 0.005(6) 0.002(6) C
C38 0.080(9) 0.077(9) 0.023(5) 0.017(9) -0.000(6) -0.006(6) C
C39 0.036(6) 0.039(6) 0.048(6) 0.010(6) -0.009(5) -0.005(5) C
C40 0.023(5) 0.034(6) 0.035(5) 0.010(5) 0.005(4) 0.006(5) C
C41 0.019(5) 0.023(6) 0.058(6) -0.001(5) -0.005(5) -0.005(5) C
C42 0.042(6) 0.027(6) 0.046(6) -0.004(6) -0.017(5) 0.000(5) C
C43 0.041(6) 0.038(6) 0.037(5) 0.009(6) -0.004(5) -0.005(6) C
C44 0.065(8) 0.046(7) 0.042(6) 0.002(7) -0.007(6) -0.001(6) C
C45 0.051(7) 0.040(8) 0.110(9) 0.003(7) -0.043(7) -0.007(8) C
C46 0.050(7) 0.060(8) 0.057(6) 0.002(7) 0.004(6) 0.013(7) C
C47 0.021(5) 0.054(7) 0.046(6) -0.002(6) -0.005(5) 0.007(6) C
C48 0.040(6) 0.042(7) 0.046(6) -0.004(6) -0.006(5) 0.012(6) C
C49 0.042(6) 0.073(9) 0.041(6) -0.011(7) 0.011(5) -0.002(6) C
C50 0.048(7) 0.11(1) 0.047(6) -0.004(9) 0.009(6) 0.000(8) C
C51 0.061(8) 0.083(9) 0.039(6) 0.023(8) 0.006(6) -0.025(7) C
C52 0.026(5) 0.043(6) 0.065(6) 0.014(6) -0.009(6) 0.006(6) C
C53 0.025(5) 0.054(7) 0.038(5) 0.007(6) -0.003(5) -0.004(6) C

loop_
_atom_site_label
_atom_site_fract_x
_atom_site_fract_y
_atom_site_fract_z
_atom_site_U_iso_or_equiv
_atom_site_occupancy
_atom_site_thermal_displace_type
_atom_site_calc_flag
_atom_site_calc_attached_atom
_atom_site_type_symbol
AG 0.84699(6) 0.29846(6) 0.45854(3) 0.0347(4) 1.000 Uani ? ? Ag
MN1 0.7833(1) -0.1075(1) 0.51419(6) 0.0357(8) 1.000 Uani ? ? Mn
MN2 0.4117(1) 0.1737(1) 0.29627(6) 0.0353(8) 1.000 Uani ? ? Mn
C1 0.8275(9) -0.1896(8) 0.4711(5) 0.051(7) 1.000 Uani ? ? C
O1 0.8518(7) -0.2439(7) 0.4402(3) 0.087(6) 1.000 Uani ? ? O
C2 0.8963(8) -0.0483(7) 0.5111(4) 0.037(6) 1.000 Uani ? ? C
O2 0.9692(6) -0.0091(6) 0.5080(3) 0.058(5) 1.000 Uani ? ? O
C3 0.827(1) -0.1716(9) 0.5724(4) 0.057(7) 1.000 Uani ? ? C
O3 0.8545(6) -0.2095(6) 0.6076(3) 0.065(5) 1.000 Uani ? ? O
C4 0.2957(9) 0.1952(8) 0.3277(4) 0.045(6) 1.000 Uani ? ? C
O4 0.7228(6) 0.2913(6) 0.6500(3) 0.062(5) 1.000 Uani ? ? O
C5 0.3819(8) 0.2382(9) 0.2410(4) 0.046(6) 1.000 Uani ? ? C
O5 0.8634(8) 0.2141(6) 0.7967(3) 0.078(6) 1.000 Uani ? ? O
C6 0.3592(8) 0.0799(8) 0.2662(4) 0.043(6) 1.000 Uani ? ? C
O6 0.8237(7) 0.4836(6) 0.7527(3) 0.073(6) 1.000 Uani ? ? O
C7 0.7275(7) 0.0492(7) 0.4310(4) 0.033(5) 1.000 Uani ? ? C
C8 0.7840(7) 0.0126(8) 0.3881(4) 0.037(6) 1.000 Uani ? ? C
C9 0.8126(9) 0.0588(9) 0.3445(4) 0.049(7) 1.000 Uani ? ? C
C10 0.7894(8) 0.1476(8) 0.3410(4) 0.046(6) 1.000 Uani ? ? C
C11 0.7360(7) 0.1871(7) 0.3815(4) 0.031(5) 1.000 Uani ? ? C
C12 0.7024(7) 0.1410(7) 0.4265(3) 0.027(5) 1.000 Uani ? ? C
C13 0.6477(7) 0.1913(7) 0.4646(3) 0.034(5) 1.000 Uani ? ? C
N1 0.6927(6) 0.2639(6) 0.4830(3) 0.031(4) 1.000 Uani ? ? N
C14 0.6458(6) 0.3168(7) 0.5193(4) 0.025(5) 1.000 Uani ? ? C
C15 0.6916(8) 0.3939(8) 0.5392(4) 0.046(6) 1.000 Uani ? ? C
C16 0.6472(8) 0.4462(7) 0.5763(4) 0.036(6) 1.000 Uani ? ? C
C17 0.5534(8) 0.4220(8) 0.5949(4) 0.042(6) 1.000 Uani ? ? C
C18 0.5092(8) 0.3493(8) 0.5785(4) 0.039(6) 1.000 Uani ? ? C
C19 0.5511(7) 0.2940(6) 0.5381(3) 0.027(5) 1.000 Uani ? ? C
N2 1.0063(5) 0.2765(6) 0.4832(3) 0.029(4) 1.000 Uani ? ? N
C20 0.5494(7) 0.1721(7) 0.4814(3) 0.026(5) 1.000 Uani ? ? C
C21 0.4918(6) 0.0945(7) 0.4639(4) 0.027(5) 1.000 Uani ? ? C
C22 0.4593(7) 0.0390(7) 0.5048(4) 0.028(5) 1.000 Uani ? ? C
C23 0.4051(8) -0.0384(7) 0.4930(4) 0.042(6) 1.000 Uani ? ? C
C24 0.3828(8) -0.0571(7) 0.4412(5) 0.040(6) 1.000 Uani ? ? C
C25 0.4106(8) -0.0003(7) 0.4008(4) 0.037(6) 1.000 Uani ? ? C
C26 0.4660(7) 0.0767(7) 0.4117(4) 0.027(5) 1.000 Uani ? ? C
O7 0.8428(9) 0.3850(7) 0.3819(3) 0.094(7) 1.000 Uani ? ? O
C27 0.910(2) 0.374(1) 0.3332(7) 0.14(2) 1.000 Uani ? ? C
C28 0.6961(7) -0.0098(7) 0.4743(4) 0.030(5) 1.000 Uani ? ? C
C29 0.6492(7) -0.0944(7) 0.4667(3) 0.035(5) 1.000 Uani ? ? C
C30 0.6232(8) -0.1418(8) 0.4193(4) 0.042(6) 1.000 Uani ? ? C
C31 0.5817(9) -0.2212(9) 0.4236(4) 0.053(7) 1.000 Uani ? ? C
C32 1.060(1) 0.7598(9) 0.5259(5) 0.062(8) 1.000 Uani ? ? C
C33 0.5806(9) -0.2155(8) 0.5193(4) 0.054(7) 1.000 Uani ? ? C
C34 0.6249(7) -0.1320(7) 0.5160(4) 0.038(6) 1.000 Uani ? ? C
C35 0.6493(8) -0.0653(8) 0.5576(4) 0.040(6) 1.000 Uani ? ? C
C36 0.6334(9) -0.0668(9) 0.6136(4) 0.051(7) 1.000 Uani ? ? C
C37 0.659(1) 0.0045(9) 0.6407(4) 0.053(7) 1.000 Uani ? ? C
C38 0.705(1) 0.0787(9) 0.6188(4) 0.052(7) 1.000 Uani ? ? C
C39 0.7238(8) 0.0832(7) 0.5632(4) 0.041(6) 1.000 Uani ? ? C
C40 0.6916(7) 0.0083(7) 0.5309(4) 0.030(5) 1.000 Uani ? ? C
C41 0.4936(7) 0.1309(7) 0.3667(4) 0.029(5) 1.000 Uani ? ? C
C42 0.4984(8) 0.2275(7) 0.3643(4) 0.037(6) 1.000 Uani ? ? C
C43 0.4631(8) 0.2946(7) 0.3969(4) 0.038(6) 1.000 Uani ? ? C
C44 0.478(1) 0.3802(8) 0.3856(4) 0.050(7) 1.000 Uani ? ? C
C45 0.5291(9) 0.4072(9) 0.3391(5) 0.061(8) 1.000 Uani ? ? C
C46 0.560(1) 0.3448(9) 0.3004(4) 0.056(7) 1.000 Uani ? ? C
C47 0.5439(7) 0.2513(8) 0.3122(4) 0.038(6) 1.000 Uani ? ? C
C48 0.5697(9) 0.1734(7) 0.2823(4) 0.043(6) 1.000 Uani ? ? C
C49 0.6191(8) 0.1612(9) 0.2364(4) 0.050(7) 1.000 Uani ? ? C
C50 0.641(1) 0.078(1) 0.2207(4) 0.062(8) 1.000 Uani ? ? C
C51 0.617(1) 0.0026(9) 0.2521(4) 0.058(7) 1.000 Uani ? ? C
C52 0.5678(8) 0.0118(8) 0.2998(4) 0.042(6) 1.000 Uani ? ? C
C53 0.5437(7) 0.0993(8) 0.3168(4) 0.037(6) 1.000 Uani ? ? C
C54 0.931(2) -0.380(2) 0.2690(9) 0.18(1) 1.000 Uiso ? ? C
O8 0.869(2) -0.332(1) 0.3134(7) 0.211(8) 1.000 Uiso ? ? O
C55 0.297(2) 0.071(2) 0.1012(9) 0.17(1) 1.000 Uiso ? ? C
O9 0.191(1) 0.053(1) 0.1221(6) 0.154(5) 1.000 Uiso ? ? O
B1 0.324(2) 0.154(2) 0.8209(8) 0.111(7) 1.000 Uiso ? ? B
F1 0.338(3) 0.242(2) 0.820(1) 0.20(1) 0.500 Uiso ? ? F
F2 0.391(1) 0.0834(9) 0.8104(5) 0.153(4) 1.000 Uiso ? ? F
F3 0.217(2) 0.139(2) 0.8197(8) 0.131(7) 0.500 Uiso ? ? F
F4 0.328(2) 0.167(1) 0.8739(7) 0.111(6) 0.500 Uiso ? ? F
F1a 0.320(2) 0.201(1) 0.7796(7) 0.110(6) 0.500 Uiso ? ? F
F3A 0.265(2) 0.121(2) 0.8510(7) 0.123(7) 0.500 Uiso ? ? F
F4a 0.404(2) 0.221(2) 0.8490(9) 0.151(9) 0.500 Uiso ? ? F
H1 0.8025 -0.0478 0.3904 0.0507 1.000 Uiso calc C8 H
H2 0.8482 0.0307 0.3167 0.0654 1.000 Uiso calc C9 H
H3 0.8100 0.1812 0.3110 0.0606 1.000 Uiso calc C10 H
H4 0.7214 0.2483 0.3787 0.0444 1.000 Uiso calc C11 H
H5 0.7548 0.4097 0.5263 0.0603 1.000 Uiso calc C15 H
H6 0.6787 0.4978 0.5892 0.0506 1.000 Uiso calc C16 H
H7 0.5211 0.4589 0.6201 0.0560 1.000 Uiso calc C17 H
H8 0.4480 0.3332 0.5938 0.0525 1.000 Uiso calc C18 H
H9 0.4737 0.0533 0.5409 0.0425 1.000 Uiso calc C22 H
H10 0.3846 -0.0768 0.5209 0.0555 1.000 Uiso calc C23 H
H11 0.3480 -0.1097 0.4327 0.0603 1.000 Uiso calc C24 H
H12 0.3921 -0.0131 0.3650 0.0484 1.000 Uiso calc C25 H
H13 0.6354 -0.1169 0.3851 0.0555 1.000 Uiso calc C30 H
H14 0.5661 -0.2529 0.3920 0.0728 1.000 Uiso calc C31 H
H15 0.5309 -0.3168 0.4759 0.0805 1.000 Uiso calc ? H
H16 0.5655 -0.2405 0.5531 0.0711 1.000 Uiso calc C33 H
H17 0.6056 -0.1168 0.6308 0.0687 1.000 Uiso calc C36 H
H18 0.6457 0.0052 0.6780 0.0740 1.000 Uiso calc C37 H
H19 0.7229 0.1265 0.6413 0.0780 1.000 Uiso calc C38 H
H20 0.7561 0.1326 0.5477 0.0535 1.000 Uiso calc C39 H
H21 0.4274 0.2795 0.4282 0.0501 1.000 Uiso calc C43 H
H22 0.4538 0.4239 0.4094 0.0664 1.000 Uiso calc C44 H
H23 0.5425 0.4681 0.3337 0.0870 1.000 Uiso calc C45 H
H24 0.5908 0.3630 0.2681 0.0725 1.000 Uiso calc C46 H
H25 0.6383 0.2103 0.2153 0.0679 1.000 Uiso calc C49 H
H26 0.6737 0.0693 0.1876 0.0875 1.000 Uiso calc C50 H
H27 0.6358 -0.0546 0.2400 0.0790 1.000 Uiso calc C51 H
H28 0.5504 -0.0382 0.3207 0.0578 1.000 Uiso calc C52 H

loop_
_atom_type_symbol
_atom_type_scat_dispersion_real
_atom_type_scat_dispersion_imag
_atom_type_scat_source
C 0.002 0.002 International_Tables_Vol_IV_Table_2.3.1
H 0.000 0.000 International_Tables_Vol_IV_Table_2.3.1
Ag -1.085 1.101 International_Tables_Vol_IV_Table_2.3.1
B 0.000 0.001 International_Tables_Vol_IV_Table_2.3.1
F 0.014 0.010 International_Tables_Vol_IV_Table_2.3.1
Mn 0.295 0.729 International_Tables_Vol_IV_Table_2.3.1
N 0.004 0.003 International_Tables_Vol_IV_Table_2.3.1
O 0.008 0.006 International_Tables_Vol_IV_Table_2.3.1

loop_
_geom_angle_atom_site_label_1
_geom_angle_atom_site_label_2
_geom_angle_atom_site_label_3
_geom_angle
_geom_angle_site_symmetry_1
_geom_angle_site_symmetry_3
N1 AG N2 141.3(3) . .
N1 AG O7 109.4(4) . .
N2 AG O7 109.2(4) . .
C1 MN1 C2 91.9(6) . .
C1 MN1 C3 90.2(6) . .
C1 MN1 C28 113.1(5) . .
C1 MN1 C29 90.9(5) . .
C1 MN1 C34 103.4(6) . .
C1 MN1 C35 142.0(6) . .
C1 MN1 C40 151.7(5) . .
C2 MN1 C3 91.1(6) . .
C2 MN1 C28 96.4(5) . .
C2 MN1 C29 130.6(5) . .
C2 MN1 C34 159.5(5) . .
C2 MN1 C35 125.9(5) . .
C2 MN1 C40 95.6(5) . .
C3 MN1 C28 155.2(5) . .
C3 MN1 C29 138.2(6) . .
C3 MN1 C34 102.3(6) . .
C3 MN1 C35 91.8(6) . .
C3 MN1 C40 116.9(5) . .
C28 MN1 C29 38.9(4) . .
C28 MN1 C34 65.2(5) . .
C28 MN1 C35 64.8(5) . .
C28 MN1 C40 38.9(4) . .
C29 MN1 C34 37.3(4) . .
C29 MN1 C35 63.5(4) . .
C29 MN1 C40 63.6(4) . .
C34 MN1 C35 39.4(5) . .
C34 MN1 C40 64.5(5) . .
C35 MN1 C40 37.6(5) . .
C4 MN2 C5 92.3(6) . .
C4 MN2 C6 88.6(6) . .
C4 MN2 C41 98.6(5) . .
C4 MN2 C42 93.8(5) . .
C4 MN2 C47 123.2(6) . .
C4 MN2 C48 160.0(5) . .
C4 MN2 C53 135.7(5) . .
C5 MN2 C6 91.0(6) . .
C5 MN2 C41 157.9(5) . .
C5 MN2 C42 121.8(6) . .
C5 MN2 C47 92.1(5) . .
C5 MN2 C48 96.0(5) . .
C5 MN2 C53 132.0(5) . .
C6 MN2 C41 108.2(5) . .
C6 MN2 C42 146.9(5) . .
C6 MN2 C47 147.8(6) . .
C6 MN2 C48 109.3(6) . .
C6 MN2 C53 91.1(5) . .
C41 MN2 C42 38.8(5) . .
C41 MN2 C47 65.9(5) . .
C41 MN2 C48 68.0(4) . .
C41 MN2 C53 40.2(4) . .
C42 MN2 C47 39.4(5) . .
C42 MN2 C48 66.4(5) . .
C42 MN2 C53 64.7(5) . .
C47 MN2 C48 38.5(5) . .
C47 MN2 C53 63.7(5) . .
C48 MN2 C53 39.1(5) . .
C8 C7 C12 116(1) . .
C8 C7 C28 118(1) . .
C12 C7 C28 125(1) . .
C7 C8 C9 123(1) . .
C8 C9 C10 119(1) . .
C9 C10 C11 119(1) . .
C10 C11 C12 123(1) . .
C7 C12 C11 117(1) . .
C7 C12 C13 125(1) . .
C11 C12 C13 116(1) . .
C12 C13 N1 115(1) . .
C12 C13 C20 125(1) . .
N1 C13 C20 119(1) . .
C13 N1 C14 119(1) . .
N1 C14 C15 120(1) . .
N1 C14 C19 120(1) . .
C15 C14 C19 119(1) . .
C14 C15 C16 121(1) . .
C15 C16 C17 118(1) . .
C16 C17 C18 121(1) . .
C17 C18 C19 121(1) . .
C14 C19 C18 117(1) . .
C14 C19 N2 118(1) . 4_456
C18 C19 N2 124(1) . 4_456
C19 N2 C20 122.4(9) 4_556 4_556
C13 C20 N2 119(1) . 4_456
C13 C20 C21 124(1) . .
N2 C20 C21 115.6(9) 4_456 .
C20 C21 C22 115(1) . .
C20 C21 C26 124(1) . .
C22 C21 C26 119(1) . .
C21 C22 C23 120(1) . .
C22 C23 C24 119(1) . .
C23 C24 C25 120(1) . .
C24 C25 C26 121(1) . .
C21 C26 C25 118(1) . .
C21 C26 C41 124(1) . .
C25 C26 C41 117(1) . .
C7 C28 C29 124(1) . .
C7 C28 C40 128(1) . .
C29 C28 C40 106(1) . .
C28 C29 C30 131(1) . .
C28 C29 C34 110(1) . .
C30 C29 C34 117(1) . .
C29 C30 C31 119(1) . .
C30 C31 C32 121(1) . 4_456
C31 C32 C33 119(1) 4_556 4_556
C32 C33 C34 119(1) 4_456 .
C29 C34 C33 121(1) . .
C29 C34 C35 106(1) . .
C33 C34 C35 131(1) . .
C34 C35 C36 130(1) . .
C34 C35 C40 107(1) . .
C36 C35 C40 122(1) . .
C35 C36 C37 117(1) . .
C36 C37 C38 124(1) . .
C37 C38 C39 120(1) . .
C38 C39 C40 116(1) . .
C28 C40 C35 109(1) . .
C28 C40 C39 132(1) . .
C35 C40 C39 118(1) . .
C26 C41 C42 127(1) . .
C26 C41 C53 125(1) . .
C42 C41 C53 105(1) . .
C41 C42 C43 133(1) . .
C41 C42 C47 107(1) . .
C43 C42 C47 118(1) . .
C42 C43 C44 121(1) . .
C43 C44 C45 121(1) . .
C44 C45 C46 121(1) . .
C45 C46 C47 117(1) . .
C42 C47 C46 118(1) . .
C42 C47 C48 111(1) . .
C46 C47 C48 130(1) . .
C47 C48 C49 132(1) . .
C47 C48 C53 105(1) . .
C49 C48 C53 121(1) . .
C48 C49 C50 119(1) . .
C49 C50 C51 122(1) . .
C50 C51 C52 120(1) . .
C51 C52 C53 117(1) . .
C41 C53 C48 110(1) . .
C41 C53 C52 130(1) . .
C48 C53 C52 118(1) . .
F1 B1 F2 130(3) . .
F1 B1 F3 107(3) . .
F1 B1 F4 81(3) . .
F1 B1 F1a 56(2) . .
F1 B1 F3A 120(4) . .
F1 B1 F4a 45(2) . .
F2 B1 F3 120(2) . .
F2 B1 F4 105(2) . .
F2 B1 F1a 107(2) . .
F2 B1 F3A 103(2) . .
F2 B1 F4a 96(2) . .
F3 B1 F4 94(2) . .
F3 B1 F1a 91(2) . .
F3 B1 F3A 45(1) . .
F3 B1 F4a 139(2) . .
F4 B1 F1a 137(3) . .
F4 B1 F3A 57(2) . .
F4 B1 F4a 57(1) . .
F1a B1 F3A 136(3) . .
F1a B1 F4a 91(2) . .
F3A B1 F4a 115(2) . .
B1 F1 F4 49(2) . .
B1 F1 F1a 58(2) . .
B1 F1 F4a 81(3) . .
F4 F1 F1a 107(3) . .
F4 F1 F4a 55(2) . .
F1a F1 F4a 122(4) . .
B1 F3 F1a 39(1) . .
B1 F3 F3A 53(2) . .
F1a F3 F3A 93(2) . .
B1 F4 F1 48(1) . .
B1 F4 F3A 55(1) . .
B1 F4 F4a 71(2) . .
F1 F4 F3A 93(2) . .
F1 F4 F4a 41(1) . .
F3A F4 F4a 127(2) . .
B1 F1a F1 65(2) . .
B1 F1a F3 48(1) . .
F1 F1a F3 87(2) . .
B1 F3A F3 81(2) . .
B1 F3A F4 66(2) . .
F3 F3A F4 129(3) . .
B1 F4a F1 53(2) . .
B1 F4a F4 50(1) . .
F1 F4a F4 82(3) . .

loop_
_geom_bond_atom_site_label_1
_geom_bond_atom_site_label_2
_geom_bond_distance
_geom_bond_site_symmetry_2
AG N1 2.251(9) .
AG N2 2.281(9) .
AG O7 2.32(1) .
MN1 C1 1.75(1) .
MN1 C2 1.78(1) .
MN1 C3 1.85(2) .
MN1 C28 2.14(1) .
MN1 C29 2.19(1) .
MN1 C34 2.19(1) .
MN1 C35 2.22(1) .
MN1 C40 2.19(1) .
MN2 C4 1.79(1) .
MN2 C5 1.74(2) .
MN2 C6 1.76(2) .
MN2 C41 2.19(1) .
MN2 C42 2.23(1) .
MN2 C47 2.19(1) .
MN2 C48 2.18(1) .
MN2 C53 2.18(1) .
C1 O1 1.18(2) .
C2 O2 1.16(1) .
C3 O3 1.12(2) .
C4 O4 1.16(2) 4_456
C5 O5 1.21(2) 4_456
C6 O6 1.18(2) 4_456
C7 C8 1.43(2) .
C7 C12 1.44(2) .
C7 C28 1.47(2) .
C8 C9 1.35(2) .
C9 C10 1.38(2) .
C10 C11 1.38(2) .
C11 C12 1.40(2) .
C12 C13 1.43(2) .
C13 N1 1.34(1) .
C13 C20 1.43(2) .
N1 C14 1.37(1) .
C14 C15 1.41(2) .
C14 C19 1.41(1) .
C15 C16 1.36(2) .
C16 C17 1.41(2) .
C17 C18 1.32(2) .
C18 C19 1.43(2) .
C19 N2 1.34(1) 4_456
N2 C20 1.32(1) 4_556
C20 C21 1.48(2) .
C21 C22 1.40(2) .
C21 C26 1.38(2) .
C22 C23 1.42(2) .
C23 C24 1.36(2) .
C24 C25 1.38(2) .
C25 C26 1.42(2) .
C26 C41 1.44(2) .
O7 C27 1.54(3) .
C28 C29 1.44(2) .
C28 C40 1.45(2) .
C29 C30 1.43(2) .
C29 C34 1.40(2) .
C30 C31 1.33(2) .
C31 C32 1.43(2) 4_456
C32 C33 1.34(2) 4_556
C33 C34 1.40(2) .
C34 C35 1.49(2) .
C35 C36 1.42(2) .
C35 C40 1.42(2) .
C36 C37 1.32(2) .
C37 C38 1.39(2) .
C38 C39 1.42(2) .
C39 C40 1.46(2) .
C41 C42 1.47(2) .
C41 C53 1.50(2) .
C42 C43 1.39(2) .
C42 C47 1.49(2) .
C43 C44 1.34(2) .
C44 C45 1.41(2) .
C45 C46 1.42(2) .
C46 C47 1.46(2) .
C47 C48 1.44(2) .
C48 C49 1.34(2) .
C48 C53 1.46(2) .
C49 C50 1.36(2) .
C50 C51 1.42(2) .
C51 C52 1.38(2) .
C52 C53 1.43(2) .
C54 O8 1.57(4) .
C55 O9 1.56(4) .
B1 F1 1.34(5) .
B1 F2 1.43(3) .
B1 F3 1.47(4) .
B1 F4 1.34(4) .
B1 F1a 1.25(4) .
B1 F3A 1.21(4) .
B1 F4a 1.64(5) .
F1 F4 1.76(5) .
F1 F1a 1.22(4) .
F1 F4a 1.18(5) .
F3 F1a 1.96(4) .
F3 F3A 1.06(3) .
F4 F3A 1.24(3) .
F4 F4a 1.46(4) .
